data_7001996
loop_
_publ_author_name
'Binobaid, Abeer'
'Iglesias, Manuel'
'Beetstra, Dirk J.'
'Kariuki, Benson'
'Dervisi, Athanasia'
'Fallis, Ian A.'
'Cavell, Kingsley J.'

_publ_section_title
;
 Expanded ring and functionalised expanded ring N-heterocyclic carbenes
 as ligands in catalysis
;
_journal_issue 35
_journal_name_full 'Dalton Transactions'
_journal_page_first 7099
_journal_paper_doi 10.1039/b909834h
_journal_year 2009
_chemical_formula_moiety 'C20 H25 N2 S, B F4'
_chemical_formula_sum 'C20 H25 B F4 N2 S'
_chemical_formula_weight 412.29
_chemical_name_systematic
;
?
;
_space_group_IT_number 14
_symmetry_cell_setting monoclinic
_symmetry_space_group_name_Hall '-P 2ybc'
_symmetry_space_group_name_H-M 'P 1 21/c 1'
_atom_sites_solution_hydrogens geom
_atom_sites_solution_primary direct
_atom_sites_solution_secondary difmap
_audit_creation_method SHELXL-97
_cell_angle_alpha 90.00
_cell_angle_beta 102.2990(10)
_cell_angle_gamma 90.00
_cell_formula_units_Z 4
_cell_length_a 8.0040(2)
_cell_length_b 16.1800(4)
_cell_length_c 16.1990(5)
_cell_measurement_reflns_used 3473
_cell_measurement_temperature 293(2)
_cell_measurement_theta_max 27.49
_cell_measurement_theta_min 3.48
_cell_volume 2049.70(10)
_computing_cell_refinement DENZO/SCALEPACK
_computing_data_collection 'cOLLECT,Nonius BV, 1997-2001'
_computing_data_reduction DENZO/SCALEPACK
_computing_structure_refinement SHELXL-97
_computing_structure_solution SHELXs-97
_diffrn_ambient_temperature 293(2)
_diffrn_measured_fraction_theta_full 0.990
_diffrn_measured_fraction_theta_max 0.990
_diffrn_measurement_device_type 'Nonius KappaCCD'
_diffrn_measurement_method 'CCD scans'
_diffrn_radiation_monochromator graphite
_diffrn_radiation_source 'fine-focus sealed tube'
_diffrn_radiation_type MoK\a
_diffrn_radiation_wavelength 0.71073
_diffrn_reflns_av_R_equivalents 0.1194
_diffrn_reflns_av_sigmaI/netI 0.0752
_diffrn_reflns_limit_h_max 10
_diffrn_reflns_limit_h_min -10
_diffrn_reflns_limit_k_max 20
_diffrn_reflns_limit_k_min -20
_diffrn_reflns_limit_l_max 20
_diffrn_reflns_limit_l_min -20
_diffrn_reflns_number 20675
_diffrn_reflns_theta_full 27.49
_diffrn_reflns_theta_max 27.49
_diffrn_reflns_theta_min 3.48
_exptl_absorpt_coefficient_mu 0.201
_exptl_absorpt_correction_T_max .9025
_exptl_absorpt_correction_T_min .8123
_exptl_absorpt_correction_type empirical
_exptl_absorpt_process_details Denzo/Scalepack
_exptl_crystal_colour colourless
_exptl_crystal_density_diffrn 1.336
_exptl_crystal_density_method 'not measured'
_exptl_crystal_description plate
_exptl_crystal_F_000 864
_exptl_crystal_size_max .50
_exptl_crystal_size_mid .38
_exptl_crystal_size_min .08
_refine_diff_density_max 0.257
_refine_diff_density_min -0.432
_refine_diff_density_rms 0.056
_refine_ls_extinction_method none
_refine_ls_goodness_of_fit_ref 1.038
_refine_ls_hydrogen_treatment constr
_refine_ls_matrix_type full
_refine_ls_number_parameters 257
_refine_ls_number_reflns 4659
_refine_ls_number_restraints 0
_refine_ls_restrained_S_all 1.038
_refine_ls_R_factor_all 0.0846
_refine_ls_R_factor_gt 0.0563
_refine_ls_shift/su_max 0.000
_refine_ls_shift/su_mean 0.000
_refine_ls_structure_factor_coef Fsqd
_refine_ls_weighting_details 'calc w=1/[\s^2^(Fo^2^)+(0.0480P)^2^+1.0772P] where P=(Fo^2^+2Fc^2^)/3'
_refine_ls_weighting_scheme calc
_refine_ls_wR_factor_gt 0.1273
_refine_ls_wR_factor_ref 0.1412
_reflns_number_gt 3473
_reflns_number_total 4659
_reflns_threshold_expression >2sigma(I)
_cod_data_source_file b909834h.txt
_cod_data_source_block kjc0819
_cod_depositor_comments
;
The following automatic conversions were performed:
'_symmetry_cell_setting' value 'Monoclinic' changed to 'monoclinic'
according to '/home/saulius/struct/CIF-dictionaries/cif_core.dic'
dictionary named 'cif_core.dic' version 2.4.1 from 2010-06-29.

Automatic conversion script
Id: cif_fix_enum 1527 2010-12-29 10:47:43Z saulius 
;
_cod_original_sg_symbol_H-M P21/c
_cod_database_code 7001996

loop_
_symmetry_equiv_pos_as_xyz
'x, y, z'
'-x, y+1/2, -z+1/2'
'-x, -y, -z'
'x, -y-1/2, z-1/2'

loop_
_atom_site_label
_atom_site_type_symbol
_atom_site_fract_x
_atom_site_fract_y
_atom_site_fract_z
_atom_site_U_iso_or_equiv
_atom_site_adp_type
_atom_site_occupancy
_atom_site_symmetry_multiplicity
_atom_site_calc_flag
_atom_site_refinement_flags
_atom_site_disorder_assembly
_atom_site_disorder_group
C1 C 0.0639(2) 0.03015(12) 0.25067(13) 0.0246(4) Uani 1 1 d . . .
H1 H 0.0790 -0.0191 0.2236 0.030 Uiso 1 1 calc R . .
C2 C -0.0228(4) 0.10174(13) 0.36700(15) 0.0417(6) Uani 1 1 d . . .
H2A H -0.0058 0.0885 0.4266 0.050 Uiso 1 1 calc R . .
H2B H -0.1378 0.1232 0.3483 0.050 Uiso 1 1 calc R . .
C3 C 0.1057(3) 0.16606(13) 0.35381(15) 0.0387(5) Uani 1 1 d . . .
H3A H 0.2200 0.1480 0.3805 0.046 Uiso 1 1 calc R . .
H3B H 0.0831 0.2177 0.3799 0.046 Uiso 1 1 calc R . .
C4 C 0.0950(3) 0.17952(12) 0.26045(14) 0.0340(5) Uani 1 1 d . . .
H4A H -0.0130 0.2056 0.2353 0.041 Uiso 1 1 calc R . .
H4B H 0.1868 0.2157 0.2524 0.041 Uiso 1 1 calc R . .
C5 C -0.0529(3) -0.05118(12) 0.34909(13) 0.0270(4) Uani 1 1 d . . .
C6 C 0.0672(3) -0.09805(12) 0.40550(13) 0.0263(4) Uani 1 1 d . . .
C7 C 0.0122(3) -0.17085(12) 0.43681(13) 0.0282(4) Uani 1 1 d . . .
H7 H 0.0897 -0.2039 0.4734 0.034 Uiso 1 1 calc R . .
C8 C -0.1585(3) -0.19429(13) 0.41344(13) 0.0303(5) Uani 1 1 d . . .
H8 H -0.1945 -0.2422 0.4361 0.036 Uiso 1 1 calc R . .
C9 C -0.2756(3) -0.14798(13) 0.35730(14) 0.0334(5) Uani 1 1 d . . .
H9 H -0.3891 -0.1646 0.3414 0.040 Uiso 1 1 calc R . .
C10 C -0.2200(3) -0.07630(13) 0.32530(14) 0.0312(5) Uani 1 1 d . . .
H10 H -0.2971 -0.0446 0.2871 0.037 Uiso 1 1 calc R . .
C11 C 0.3967(3) -0.14441(18) 0.48729(19) 0.0524(7) Uani 1 1 d . . .
H11A H 0.3571 -0.1566 0.5379 0.079 Uiso 1 1 calc R . .
H11B H 0.5160 -0.1305 0.5017 0.079 Uiso 1 1 calc R . .
H11C H 0.3805 -0.1919 0.4510 0.079 Uiso 1 1 calc R . .
C12 C 0.1682(2) 0.09866(11) 0.14058(13) 0.0226(4) Uani 1 1 d . . .
C13 C 0.0480(2) 0.10182(11) 0.06474(13) 0.0233(4) Uani 1 1 d . . .
C14 C 0.1080(2) 0.10686(12) -0.00972(13) 0.0266(4) Uani 1 1 d . . .
H14 H 0.0297 0.1084 -0.0611 0.032 Uiso 1 1 calc R . .
C15 C 0.2821(3) 0.10965(12) -0.00928(14) 0.0291(5) Uani 1 1 d . . .
C16 C 0.3968(2) 0.10592(13) 0.06826(15) 0.0321(5) Uani 1 1 d . . .
H16 H 0.5134 0.1073 0.0692 0.039 Uiso 1 1 calc R . .
C17 C 0.3441(2) 0.10031(12) 0.14395(14) 0.0281(5) Uani 1 1 d . . .
C18 C -0.1415(2) 0.10362(14) 0.06248(14) 0.0311(5) Uani 1 1 d . . .
H18A H -0.2035 0.1071 0.0049 0.047 Uiso 1 1 calc R . .
H18B H -0.1678 0.1508 0.0933 0.047 Uiso 1 1 calc R . .
H18C H -0.1737 0.0541 0.0877 0.047 Uiso 1 1 calc R . .
C19 C 0.3448(3) 0.11670(16) -0.09048(17) 0.0445(6) Uani 1 1 d . . .
H19A H 0.4198 0.1634 -0.0873 0.067 Uiso 1 1 calc R . .
H19B H 0.2490 0.1238 -0.1369 0.067 Uiso 1 1 calc R . .
H19C H 0.4055 0.0673 -0.0989 0.067 Uiso 1 1 calc R . .
C20 C 0.4710(3) 0.09678(16) 0.22773(16) 0.0429(6) Uani 1 1 d . . .
H20A H 0.5849 0.0930 0.2179 0.064 Uiso 1 1 calc R . .
H20B H 0.4477 0.0492 0.2588 0.064 Uiso 1 1 calc R . .
H20C H 0.4608 0.1459 0.2596 0.064 Uiso 1 1 calc R . .
N1 N -0.0018(2) 0.02653(10) 0.31872(11) 0.0296(4) Uani 1 1 d . . .
N2 N 0.1088(2) 0.09896(10) 0.21918(11) 0.0254(4) Uani 1 1 d . . .
S1 S 0.27792(7) -0.05886(4) 0.43378(4) 0.04098(18) Uani 1 1 d . . .
B1 B 0.2621(3) -0.18202(15) 0.20788(17) 0.0330(6) Uani 1 1 d . . .
F2 F 0.2663(2) -0.22849(10) 0.13658(11) 0.0597(4) Uani 1 1 d . . .
F3 F 0.36342(19) -0.11270(9) 0.21119(10) 0.0538(4) Uani 1 1 d . . .
F4 F 0.09313(15) -0.15665(7) 0.20449(8) 0.0375(3) Uani 1 1 d . . .
F5 F 0.31434(18) -0.23015(9) 0.27949(10) 0.0534(4) Uani 1 1 d . . .

loop_
_atom_site_aniso_label
_atom_site_aniso_U_11
_atom_site_aniso_U_22
_atom_site_aniso_U_33
_atom_site_aniso_U_23
_atom_site_aniso_U_13
_atom_site_aniso_U_12
C1 0.0294(10) 0.0206(9) 0.0236(10) -0.0003(8) 0.0051(8) 0.0023(8)
C2 0.0757(17) 0.0245(11) 0.0303(12) -0.0036(10) 0.0236(12) 0.0000(11)
C3 0.0663(15) 0.0225(10) 0.0273(12) -0.0039(9) 0.0097(11) -0.0019(10)
C4 0.0557(13) 0.0177(10) 0.0310(12) -0.0013(9) 0.0147(10) 0.0010(9)
C5 0.0389(11) 0.0210(9) 0.0229(10) -0.0013(8) 0.0108(9) 0.0007(8)
C6 0.0320(10) 0.0254(10) 0.0226(10) -0.0029(8) 0.0085(8) -0.0023(8)
C7 0.0385(11) 0.0221(10) 0.0235(10) 0.0004(8) 0.0057(9) 0.0022(8)
C8 0.0411(11) 0.0235(10) 0.0291(11) -0.0023(9) 0.0136(9) -0.0046(9)
C9 0.0315(11) 0.0338(11) 0.0362(13) -0.0053(10) 0.0100(9) -0.0021(9)
C10 0.0358(11) 0.0308(11) 0.0277(11) -0.0002(9) 0.0082(9) 0.0056(9)
C11 0.0343(12) 0.0704(18) 0.0502(16) 0.0152(14) 0.0037(11) 0.0034(12)
C12 0.0256(9) 0.0167(9) 0.0268(10) 0.0006(8) 0.0086(8) 0.0022(7)
C13 0.0218(9) 0.0209(9) 0.0282(11) -0.0001(8) 0.0078(8) -0.0004(7)
C14 0.0297(10) 0.0259(10) 0.0251(11) -0.0030(9) 0.0078(8) -0.0008(8)
C15 0.0336(10) 0.0220(10) 0.0366(12) -0.0018(9) 0.0185(9) 0.0006(8)
C16 0.0205(9) 0.0274(10) 0.0512(14) 0.0051(10) 0.0140(9) 0.0026(8)
C17 0.0248(9) 0.0192(9) 0.0386(12) 0.0039(9) 0.0034(9) 0.0016(8)
C18 0.0220(9) 0.0360(11) 0.0354(12) -0.0007(10) 0.0066(8) -0.0015(8)
C19 0.0486(13) 0.0447(14) 0.0495(15) -0.0017(12) 0.0314(12) -0.0008(11)
C20 0.0305(11) 0.0431(13) 0.0488(15) 0.0123(12) -0.0057(10) 0.0008(10)
N1 0.0467(10) 0.0188(8) 0.0255(9) 0.0001(7) 0.0129(8) -0.0006(7)
N2 0.0327(9) 0.0197(8) 0.0247(9) 0.0002(7) 0.0080(7) 0.0015(7)
S1 0.0363(3) 0.0408(3) 0.0427(4) 0.0041(3) 0.0012(3) -0.0097(2)
B1 0.0371(13) 0.0266(12) 0.0362(14) -0.0036(11) 0.0098(11) 0.0006(10)
F2 0.0707(10) 0.0542(9) 0.0605(10) -0.0227(8) 0.0278(8) 0.0018(8)
F3 0.0539(9) 0.0453(8) 0.0667(11) -0.0049(8) 0.0230(8) -0.0161(7)
F4 0.0352(7) 0.0321(7) 0.0444(8) -0.0009(6) 0.0068(6) 0.0047(5)
F5 0.0504(8) 0.0475(8) 0.0571(10) 0.0152(7) -0.0001(7) 0.0097(7)

loop_
_atom_type_symbol
_atom_type_description
_atom_type_scat_dispersion_real
_atom_type_scat_dispersion_imag
_atom_type_scat_source
C C 0.0033 0.0016 'International Tables Vol C Tables 4.2.6.8 and 6.1.1.4'
H H 0.0000 0.0000 'International Tables Vol C Tables 4.2.6.8 and 6.1.1.4'
N N 0.0061 0.0033 'International Tables Vol C Tables 4.2.6.8 and 6.1.1.4'
S S 0.1246 0.1234 'International Tables Vol C Tables 4.2.6.8 and 6.1.1.4'
B B 0.0013 0.0007 'International Tables Vol C Tables 4.2.6.8 and 6.1.1.4'
F F 0.0171 0.0103 'International Tables Vol C Tables 4.2.6.8 and 6.1.1.4'

loop_
_geom_angle_atom_site_label_1
_geom_angle_atom_site_label_2
_geom_angle_atom_site_label_3
_geom_angle
_geom_angle_site_symmetry_1
_geom_angle_site_symmetry_3
_geom_angle_publ_flag
N2 C1 N1 123.76(18) . . ?
N2 C1 H1 118.1 . . ?
N1 C1 H1 118.1 . . ?
N1 C2 C3 109.61(19) . . ?
N1 C2 H2A 109.7 . . ?
C3 C2 H2A 109.7 . . ?
N1 C2 H2B 109.7 . . ?
C3 C2 H2B 109.7 . . ?
H2A C2 H2B 108.2 . . ?
C2 C3 C4 110.22(19) . . ?
C2 C3 H3A 109.6 . . ?
C4 C3 H3A 109.6 . . ?
C2 C3 H3B 109.6 . . ?
C4 C3 H3B 109.6 . . ?
H3A C3 H3B 108.1 . . ?
N2 C4 C3 109.34(16) . . ?
N2 C4 H4A 109.8 . . ?
C3 C4 H4A 109.8 . . ?
N2 C4 H4B 109.8 . . ?
C3 C4 H4B 109.8 . . ?
H4A C4 H4B 108.3 . . ?
C10 C5 C6 121.05(19) . . ?
C10 C5 N1 119.54(18) . . ?
C6 C5 N1 119.34(18) . . ?
C7 C6 C5 118.03(18) . . ?
C7 C6 S1 124.60(16) . . ?
C5 C6 S1 117.35(15) . . ?
C8 C7 C6 120.06(19) . . ?
C8 C7 H7 120.0 . . ?
C6 C7 H7 120.0 . . ?
C9 C8 C7 121.4(2) . . ?
C9 C8 H8 119.3 . . ?
C7 C8 H8 119.3 . . ?
C8 C9 C10 118.4(2) . . ?
C8 C9 H9 120.8 . . ?
C10 C9 H9 120.8 . . ?
C5 C10 C9 121.0(2) . . ?
C5 C10 H10 119.5 . . ?
C9 C10 H10 119.5 . . ?
S1 C11 H11A 109.5 . . ?
S1 C11 H11B 109.5 . . ?
H11A C11 H11B 109.5 . . ?
S1 C11 H11C 109.5 . . ?
H11A C11 H11C 109.5 . . ?
H11B C11 H11C 109.5 . . ?
C13 C12 C17 122.38(19) . . ?
C13 C12 N2 118.73(16) . . ?
C17 C12 N2 118.77(18) . . ?
C12 C13 C14 117.75(17) . . ?
C12 C13 C18 121.65(18) . . ?
C14 C13 C18 120.55(18) . . ?
C15 C14 C13 121.81(19) . . ?
C15 C14 H14 119.1 . . ?
C13 C14 H14 119.1 . . ?
C16 C15 C14 118.10(19) . . ?
C16 C15 C19 120.82(19) . . ?
C14 C15 C19 121.1(2) . . ?
C17 C16 C15 122.44(18) . . ?
C17 C16 H16 118.8 . . ?
C15 C16 H16 118.8 . . ?
C16 C17 C12 117.51(19) . . ?
C16 C17 C20 121.67(19) . . ?
C12 C17 C20 120.8(2) . . ?
C13 C18 H18A 109.5 . . ?
C13 C18 H18B 109.5 . . ?
H18A C18 H18B 109.5 . . ?
C13 C18 H18C 109.5 . . ?
H18A C18 H18C 109.5 . . ?
H18B C18 H18C 109.5 . . ?
C15 C19 H19A 109.5 . . ?
C15 C19 H19B 109.5 . . ?
H19A C19 H19B 109.5 . . ?
C15 C19 H19C 109.5 . . ?
H19A C19 H19C 109.5 . . ?
H19B C19 H19C 109.5 . . ?
C17 C20 H20A 109.5 . . ?
C17 C20 H20B 109.5 . . ?
H20A C20 H20B 109.5 . . ?
C17 C20 H20C 109.5 . . ?
H20A C20 H20C 109.5 . . ?
H20B C20 H20C 109.5 . . ?
C1 N1 C5 121.09(17) . . ?
C1 N1 C2 121.11(17) . . ?
C5 N1 C2 117.79(17) . . ?
C1 N2 C12 120.58(16) . . ?
C1 N2 C4 121.39(17) . . ?
C12 N2 C4 118.00(15) . . ?
C6 S1 C11 103.08(11) . . ?
F3 B1 F2 110.8(2) . . ?
F3 B1 F5 110.76(19) . . ?
F2 B1 F5 109.66(19) . . ?
F3 B1 F4 108.53(18) . . ?
F2 B1 F4 108.71(19) . . ?
F5 B1 F4 108.3(2) . . ?

loop_
_geom_bond_atom_site_label_1
_geom_bond_atom_site_label_2
_geom_bond_distance
_geom_bond_site_symmetry_2
_geom_bond_publ_flag
C1 N2 1.307(3) . ?
C1 N1 1.320(3) . ?
C1 H1 0.9300 . ?
C2 N1 1.475(3) . ?
C2 C3 1.510(3) . ?
C2 H2A 0.9700 . ?
C2 H2B 0.9700 . ?
C3 C4 1.512(3) . ?
C3 H3A 0.9700 . ?
C3 H3B 0.9700 . ?
C4 N2 1.480(3) . ?
C4 H4A 0.9700 . ?
C4 H4B 0.9700 . ?
C5 C10 1.372(3) . ?
C5 C6 1.400(3) . ?
C5 N1 1.441(3) . ?
C6 C7 1.391(3) . ?
C6 S1 1.768(2) . ?
C7 C8 1.391(3) . ?
C7 H7 0.9300 . ?
C8 C9 1.380(3) . ?
C8 H8 0.9300 . ?
C9 C10 1.382(3) . ?
C9 H9 0.9300 . ?
C10 H10 0.9300 . ?
C11 S1 1.794(3) . ?
C11 H11A 0.9600 . ?
C11 H11B 0.9600 . ?
C11 H11C 0.9600 . ?
C12 C13 1.391(3) . ?
C12 C17 1.398(3) . ?
C12 N2 1.451(3) . ?
C13 C14 1.393(3) . ?
C13 C18 1.509(3) . ?
C14 C15 1.392(3) . ?
C14 H14 0.9300 . ?
C15 C16 1.391(3) . ?
C15 C19 1.509(3) . ?
C16 C17 1.382(3) . ?
C16 H16 0.9300 . ?
C17 C20 1.513(3) . ?
C18 H18A 0.9600 . ?
C18 H18B 0.9600 . ?
C18 H18C 0.9600 . ?
C19 H19A 0.9600 . ?
C19 H19B 0.9600 . ?
C19 H19C 0.9600 . ?
C20 H20A 0.9600 . ?
C20 H20B 0.9600 . ?
C20 H20C 0.9600 . ?
B1 F3 1.379(3) . ?
B1 F2 1.385(3) . ?
B1 F5 1.386(3) . ?
B1 F4 1.403(3) . ?
